data_4085902
loop_
_publ_author_name
'Brendel, Matthias'
'Engelke, Ren\'e'
'Desai, Vidya G.'
'Rominger, Frank'
'Hofmann, Peter'

_publ_section_title
;
 Synthesis and Reactivity of Platinum(II)cis-Dialkyl,cis-Alkyl Chloro,
 andcis-Alkyl Hydrido Bis-N-heterocyclic Carbene Chelate Complexes
;
_journal_issue 12
_journal_name_full Organometallics
_journal_page_first 2870
_journal_paper_doi 10.1021/acs.organomet.5b00204
_journal_volume 34
_journal_year 2015
_chemical_formula_sum 'C21 H37 Cl3 N4 Pt'
_chemical_formula_weight 646.99
_chemical_name_common '7 in manuscript'
_chemical_name_systematic
;
 ?
;
_space_group_IT_number 14
_symmetry_cell_setting monoclinic
_symmetry_space_group_name_Hall '-P 2ybc'
_symmetry_space_group_name_H-M 'P 1 21/c 1'
_atom_sites_solution_hydrogens geom
_atom_sites_solution_primary direct
_atom_sites_solution_secondary difmap
_audit_creation_method SHELXL-97
_cell_angle_alpha 90.00
_cell_angle_beta 99.3230(10)
_cell_angle_gamma 90.00
_cell_formula_units_Z 4
_cell_length_a 9.2781(7)
_cell_length_b 18.3245(13)
_cell_length_c 14.9243(11)
_cell_measurement_temperature 100(2)
_cell_volume 2503.9(3)
_computing_cell_refinement 'Bruker XSCANS'
_computing_data_collection 'Bruker XSCANS'
_computing_data_reduction 'Bruker SHELXTL'
_computing_molecular_graphics 'Bruker SHELXTL'
_computing_publication_material 'Bruker SHELXTL'
_computing_structure_refinement 'SHELXL-97 (Sheldrick, 1997)'
_computing_structure_solution 'SHELXS-97 (Sheldrick, 1990)'
_diffrn_ambient_temperature 100(2)
_diffrn_measured_fraction_theta_full 0.997
_diffrn_measured_fraction_theta_max 0.997
_diffrn_measurement_device_type 'Bruker APEX'
_diffrn_measurement_method '\w scans'
_diffrn_radiation_monochromator graphite
_diffrn_radiation_source 'fine-focus sealed tube'
_diffrn_radiation_type MoK\a
_diffrn_radiation_wavelength 0.71073
_diffrn_reflns_av_R_equivalents 0.0238
_diffrn_reflns_av_sigmaI/netI 0.0219
_diffrn_reflns_limit_h_max 12
_diffrn_reflns_limit_h_min -12
_diffrn_reflns_limit_k_max 24
_diffrn_reflns_limit_k_min -24
_diffrn_reflns_limit_l_max 19
_diffrn_reflns_limit_l_min -19
_diffrn_reflns_number 25927
_diffrn_reflns_theta_full 28.33
_diffrn_reflns_theta_max 28.33
_diffrn_reflns_theta_min 1.77
_exptl_absorpt_coefficient_mu 5.939
_exptl_absorpt_correction_T_max 0.4902
_exptl_absorpt_correction_T_min 0.4317
_exptl_absorpt_correction_type multi-scan
_exptl_absorpt_process_details
;
Sheldrick, G. M. (2008). <i>SADABS</i>. University of G\"ottingen,             Germany.
;
_exptl_crystal_colour colorless
_exptl_crystal_density_diffrn 1.716
_exptl_crystal_density_method 'not measured'
_exptl_crystal_description polyhedron
_exptl_crystal_F_000 1280
_exptl_crystal_size_max 0.17
_exptl_crystal_size_mid 0.15
_exptl_crystal_size_min 0.14
_refine_diff_density_max 1.945
_refine_diff_density_min -1.127
_refine_diff_density_rms 0.102
_refine_ls_extinction_method none
_refine_ls_goodness_of_fit_ref 1.038
_refine_ls_hydrogen_treatment mixed
_refine_ls_matrix_type full
_refine_ls_number_parameters 271
_refine_ls_number_reflns 6228
_refine_ls_number_restraints 0
_refine_ls_restrained_S_all 1.038
_refine_ls_R_factor_all 0.0226
_refine_ls_R_factor_gt 0.0189
_refine_ls_shift/su_max 0.002
_refine_ls_shift/su_mean 0.000
_refine_ls_structure_factor_coef Fsqd
_refine_ls_weighting_details 'calc w=1/[\s^2^(Fo^2^)+(0.0242P)^2^+1.7747P] where P=(Fo^2^+2Fc^2^)/3'
_refine_ls_weighting_scheme calc
_refine_ls_wR_factor_gt 0.0446
_refine_ls_wR_factor_ref 0.0461
_reflns_number_gt 5675
_reflns_number_total 6228
_reflns_threshold_expression >2sigma(I)
_cod_data_source_file om5b00204_si_002.cif
_cod_data_source_block vd9
_cod_depositor_comments
;
The following automatic conversions were performed:

'_symmetry_cell_setting' value 'Monoclinic' changed to 'monoclinic'
according to
/usr/data/users/saulius/crontab/automatic-downloads/rss-feeds/ACS/lib/dictionaries/cif_core.dic
dictionary named 'cif_core.dic' version 2.4.2 from 2011-04-26.

Automatic conversion script
Id: cif_fix_values 3271 2015-04-21 07:52:19Z andrius 

 Adding full bibliography for 4085895--4085903.cif.
;
_cod_original_sg_symbol_H-M P2(1)/c
_cod_database_code 4085902

loop_
_symmetry_equiv_pos_as_xyz
'x, y, z'
'-x, y+1/2, -z+1/2'
'-x, -y, -z'
'x, -y-1/2, z-1/2'

loop_
_atom_site_label
_atom_site_type_symbol
_atom_site_fract_x
_atom_site_fract_y
_atom_site_fract_z
_atom_site_U_iso_or_equiv
_atom_site_adp_type
_atom_site_occupancy
_atom_site_symmetry_multiplicity
_atom_site_calc_flag
_atom_site_refinement_flags
Pt1 Pt 0.981126(9) 0.289813(4) 0.689369(5) 0.01080(3) Uani 1 1 d .
Cl1 Cl 0.90023(6) 0.17919(3) 0.61251(4) 0.01679(11) Uani 1 1 d .
C1 C 1.1024(2) 0.23392(12) 0.79552(15) 0.0136(4) Uani 1 1 d .
N2 N 1.2209(2) 0.18991(10) 0.81552(13) 0.0148(4) Uani 1 1 d .
C3 C 1.2445(3) 0.17229(13) 0.90806(16) 0.0187(5) Uani 1 1 d .
H3 H 1.3193 0.1414 0.9382 0.022 Uiso 1 1 calc R
C4 C 1.1426(3) 0.20669(12) 0.94657(16) 0.0182(5) Uani 1 1 d .
H4 H 1.1320 0.2058 1.0088 0.022 Uiso 1 1 calc R
N5 N 1.0565(2) 0.24361(10) 0.87708(13) 0.0155(4) Uani 1 1 d .
C6 C 1.0234(2) 0.37551(12) 0.76895(14) 0.0135(4) Uani 1 1 d .
N7 N 1.0770(2) 0.44423(10) 0.76883(13) 0.0150(4) Uani 1 1 d .
C8 C 1.0683(3) 0.47861(13) 0.85164(16) 0.0192(5) Uani 1 1 d .
H8 H 1.0952 0.5276 0.8672 0.023 Uiso 1 1 calc R
C9 C 1.0151(3) 0.43011(13) 0.90480(16) 0.0194(5) Uani 1 1 d .
H9 H 0.9993 0.4375 0.9655 0.023 Uiso 1 1 calc R
N10 N 0.9878(2) 0.36719(10) 0.85403(13) 0.0144(4) Uani 1 1 d .
C10 C 0.9433(3) 0.29701(12) 0.88586(16) 0.0168(4) Uani 1 1 d .
H10A H 0.8495 0.2817 0.8493 0.020 Uiso 1 1 calc R
H10B H 0.9296 0.3008 0.9501 0.020 Uiso 1 1 calc R
C11 C 1.3247(3) 0.16556(13) 0.75458(16) 0.0175(4) Uani 1 1 d .
C12 C 1.3221(3) 0.08237(14) 0.7518(2) 0.0281(6) Uani 1 1 d .
H12A H 1.3526 0.0631 0.8132 0.042 Uiso 1 1 calc R
H12B H 1.3893 0.0650 0.7121 0.042 Uiso 1 1 calc R
H12C H 1.2229 0.0656 0.7283 0.042 Uiso 1 1 calc R
C13 C 1.4771(3) 0.19374(16) 0.79420(19) 0.0261(5) Uani 1 1 d .
H13A H 1.4757 0.2472 0.7962 0.039 Uiso 1 1 calc R
H13B H 1.5474 0.1775 0.7560 0.039 Uiso 1 1 calc R
H13C H 1.5056 0.1745 0.8558 0.039 Uiso 1 1 calc R
C14 C 1.2814(3) 0.19612(15) 0.65962(17) 0.0242(5) Uani 1 1 d .
H14A H 1.1850 0.1773 0.6332 0.036 Uiso 1 1 calc R
H14B H 1.3534 0.1813 0.6218 0.036 Uiso 1 1 calc R
H14C H 1.2778 0.2495 0.6625 0.036 Uiso 1 1 calc R
C15 C 1.1478(3) 0.48246(12) 0.69831(16) 0.0166(4) Uani 1 1 d .
C16 C 1.0405(3) 0.53766(13) 0.64786(18) 0.0233(5) Uani 1 1 d .
H16A H 0.9522 0.5122 0.6189 0.035 Uiso 1 1 calc R
H16B H 1.0861 0.5623 0.6013 0.035 Uiso 1 1 calc R
H16C H 1.0146 0.5738 0.6910 0.035 Uiso 1 1 calc R
C17 C 1.2831(3) 0.52289(14) 0.74659(18) 0.0245(5) Uani 1 1 d .
H17A H 1.2527 0.5625 0.7836 0.037 Uiso 1 1 calc R
H17B H 1.3374 0.5433 0.7013 0.037 Uiso 1 1 calc R
H17C H 1.3458 0.4888 0.7858 0.037 Uiso 1 1 calc R
C18 C 1.1989(3) 0.42731(13) 0.63347(17) 0.0198(5) Uani 1 1 d .
H18A H 1.2653 0.3921 0.6682 0.030 Uiso 1 1 calc R
H18B H 1.2499 0.4529 0.5902 0.030 Uiso 1 1 calc R
H18C H 1.1141 0.4015 0.6004 0.030 Uiso 1 1 calc R
C21 C 0.8448(2) 0.35005(12) 0.59026(15) 0.0150(4) Uani 1 1 d .
H21A H 0.8915 0.3981 0.5853 0.018 Uiso 1 1 calc R
H21B H 0.8432 0.3248 0.5314 0.018 Uiso 1 1 calc R
C22 C 0.6842(3) 0.36412(12) 0.60187(16) 0.0168(4) Uani 1 1 d .
C23 C 0.6206(3) 0.42432(13) 0.53537(18) 0.0236(5) Uani 1 1 d .
H23A H 0.6266 0.4091 0.4731 0.035 Uiso 1 1 calc R
H23B H 0.6764 0.4694 0.5494 0.035 Uiso 1 1 calc R
H23C H 0.5182 0.4328 0.5412 0.035 Uiso 1 1 calc R
C24 C 0.5921(3) 0.29540(13) 0.58120(19) 0.0233(5) Uani 1 1 d .
H24A H 0.4908 0.3059 0.5878 0.035 Uiso 1 1 calc R
H24B H 0.6307 0.2567 0.6237 0.035 Uiso 1 1 calc R
H24C H 0.5957 0.2795 0.5189 0.035 Uiso 1 1 calc R
C25 C 0.6721(3) 0.38939(14) 0.69823(17) 0.0233(5) Uani 1 1 d .
H25A H 0.7394 0.4301 0.7153 0.035 Uiso 1 1 calc R
H25B H 0.6972 0.3489 0.7408 0.035 Uiso 1 1 calc R
H25C H 0.5718 0.4053 0.7002 0.035 Uiso 1 1 calc R
Cl2 Cl 1.65714(8) 0.05088(4) 0.43705(5) 0.03864(17) Uani 1 1 d .
Cl3 Cl 1.39394(9) 0.13894(4) 0.42694(6) 0.04125(18) Uani 1 1 d .
C30 C 1.5517(3) 0.10688(16) 0.4970(2) 0.0334(6) Uani 1 1 d .
H30A H 1.5231 0.0789 0.5481 0.040 Uiso 1 1 calc R
H30B H 1.6114 0.1490 0.5227 0.040 Uiso 1 1 calc R

loop_
_atom_site_aniso_label
_atom_site_aniso_U_11
_atom_site_aniso_U_22
_atom_site_aniso_U_33
_atom_site_aniso_U_23
_atom_site_aniso_U_13
_atom_site_aniso_U_12
Pt1 0.01404(5) 0.00910(4) 0.00925(5) 0.00025(3) 0.00192(3) 0.00002(3)
Cl1 0.0249(3) 0.0115(2) 0.0139(2) -0.00143(18) 0.0028(2) -0.0018(2)
C1 0.0172(11) 0.0106(9) 0.0131(10) 0.0001(8) 0.0026(8) -0.0010(8)
N2 0.0185(10) 0.0126(8) 0.0131(9) 0.0016(7) 0.0015(7) 0.0003(7)
C3 0.0233(12) 0.0167(11) 0.0144(11) 0.0043(8) -0.0022(9) 0.0004(9)
C4 0.0251(13) 0.0157(11) 0.0128(11) 0.0018(8) 0.0005(9) -0.0043(9)
N5 0.0211(10) 0.0131(9) 0.0122(9) 0.0005(7) 0.0022(7) -0.0017(8)
C6 0.0133(10) 0.0130(10) 0.0138(10) 0.0004(8) 0.0010(8) 0.0018(8)
N7 0.0170(9) 0.0118(8) 0.0164(9) -0.0018(7) 0.0037(7) 0.0001(7)
C8 0.0220(12) 0.0152(11) 0.0209(12) -0.0073(9) 0.0049(9) -0.0008(9)
C9 0.0229(12) 0.0178(11) 0.0179(11) -0.0070(9) 0.0049(9) 0.0009(9)
N10 0.0165(9) 0.0133(8) 0.0140(9) -0.0025(7) 0.0040(7) -0.0013(7)
C10 0.0208(12) 0.0156(10) 0.0148(11) 0.0018(8) 0.0055(9) 0.0008(9)
C11 0.0173(11) 0.0155(10) 0.0199(11) 0.0014(9) 0.0040(9) 0.0034(9)
C12 0.0339(15) 0.0163(11) 0.0369(15) -0.0020(11) 0.0137(12) 0.0024(11)
C13 0.0202(12) 0.0306(13) 0.0276(14) 0.0006(11) 0.0039(10) -0.0012(11)
C14 0.0234(13) 0.0323(13) 0.0182(12) 0.0042(10) 0.0072(10) 0.0107(11)
C15 0.0180(11) 0.0132(10) 0.0196(11) 0.0004(8) 0.0056(9) -0.0031(9)
C16 0.0254(13) 0.0161(11) 0.0293(13) 0.0051(10) 0.0071(10) 0.0027(10)
C17 0.0243(13) 0.0235(12) 0.0265(13) -0.0032(10) 0.0069(10) -0.0109(10)
C18 0.0214(12) 0.0170(11) 0.0229(12) -0.0009(9) 0.0096(10) -0.0034(9)
C21 0.0159(11) 0.0131(10) 0.0154(10) 0.0040(8) 0.0003(8) -0.0021(8)
C22 0.0160(11) 0.0143(10) 0.0194(11) 0.0028(9) 0.0004(9) 0.0014(9)
C23 0.0225(12) 0.0177(11) 0.0285(13) 0.0043(10) -0.0020(10) 0.0004(10)
C24 0.0211(12) 0.0182(11) 0.0291(14) 0.0033(9) -0.0006(10) -0.0045(9)
C25 0.0199(12) 0.0258(12) 0.0242(12) -0.0007(10) 0.0032(10) 0.0079(10)
Cl2 0.0324(4) 0.0412(4) 0.0433(4) -0.0124(3) 0.0092(3) 0.0041(3)
Cl3 0.0334(4) 0.0372(4) 0.0516(5) -0.0056(3) 0.0024(3) 0.0053(3)
C30 0.0355(16) 0.0307(14) 0.0337(15) -0.0088(12) 0.0047(13) 0.0010(12)

loop_
_atom_type_symbol
_atom_type_description
_atom_type_scat_dispersion_real
_atom_type_scat_dispersion_imag
_atom_type_scat_source
C C 0.0033 0.0016 'International Tables Vol C Tables 4.2.6.8 and 6.1.1.4'
H H 0.0000 0.0000 'International Tables Vol C Tables 4.2.6.8 and 6.1.1.4'
N N 0.0061 0.0033 'International Tables Vol C Tables 4.2.6.8 and 6.1.1.4'
Cl Cl 0.1484 0.1585 'International Tables Vol C Tables 4.2.6.8 and 6.1.1.4'
Pt Pt -1.7033 8.3905 'International Tables Vol C Tables 4.2.6.8 and 6.1.1.4'

loop_
_geom_angle_atom_site_label_1
_geom_angle_atom_site_label_2
_geom_angle_atom_site_label_3
_geom_angle
C6 Pt1 C1 84.38(9)
C6 Pt1 C21 92.52(9)
C1 Pt1 C21 174.47(9)
C6 Pt1 Cl1 169.17(7)
C1 Pt1 Cl1 92.15(6)
C21 Pt1 Cl1 90.07(6)
N2 C1 N5 103.90(19)
N2 C1 Pt1 141.85(17)
N5 C1 Pt1 114.22(16)
C1 N2 C3 110.20(19)
C1 N2 C11 128.46(19)
C3 N2 C11 121.19(19)
C4 C3 N2 107.8(2)
C3 C4 N5 105.7(2)
C1 N5 C4 112.3(2)
C1 N5 C10 120.10(19)
C4 N5 C10 126.9(2)
N7 C6 N10 104.38(18)
N7 C6 Pt1 141.06(17)
N10 C6 Pt1 114.55(15)
C6 N7 C8 110.06(19)
C6 N7 C15 129.61(19)
C8 N7 C15 120.20(19)
C9 C8 N7 107.7(2)
C8 C9 N10 106.4(2)
C6 N10 C9 111.41(18)
C6 N10 C10 121.65(18)
C9 N10 C10 126.59(19)
N10 C10 N5 108.54(19)
N2 C11 C14 111.03(19)
N2 C11 C12 107.83(19)
C14 C11 C12 110.1(2)
N2 C11 C13 108.0(2)
C14 C11 C13 109.0(2)
C12 C11 C13 110.9(2)
N7 C15 C18 110.57(18)
N7 C15 C16 109.27(19)
C18 C15 C16 111.7(2)
N7 C15 C17 108.30(19)
C18 C15 C17 107.7(2)
C16 C15 C17 109.3(2)
C22 C21 Pt1 119.32(15)
C24 C22 C25 108.4(2)
C24 C22 C23 108.5(2)
C25 C22 C23 108.1(2)
C24 C22 C21 110.94(19)
C25 C22 C21 111.94(19)
C23 C22 C21 108.85(19)
Cl3 C30 Cl2 111.76(16)

loop_
_geom_bond_atom_site_label_1
_geom_bond_atom_site_label_2
_geom_bond_distance
Pt1 C6 1.970(2)
Pt1 C1 2.061(2)
Pt1 C21 2.097(2)
Pt1 Cl1 2.3894(5)
C1 N2 1.357(3)
C1 N5 1.365(3)
N2 C3 1.401(3)
N2 C11 1.496(3)
C3 C4 1.340(3)
C4 N5 1.380(3)
N5 C10 1.457(3)
C6 N7 1.354(3)
C6 N10 1.371(3)
N7 C8 1.401(3)
N7 C15 1.501(3)
C8 C9 1.338(3)
C9 N10 1.380(3)
N10 C10 1.454(3)
C11 C14 1.516(3)
C11 C12 1.525(3)
C11 C13 1.531(4)
C15 C18 1.527(3)
C15 C16 1.529(3)
C15 C17 1.533(3)
C21 C22 1.549(3)
C22 C24 1.525(3)
C22 C25 1.532(3)
C22 C23 1.536(3)
Cl2 C30 1.759(3)
Cl3 C30 1.756(3)
